data_2017518
loop_
_publ_author_name
'Hu, Xiaosong'
'Pan, Qingfeng'
'Noll, Bruce C.'
'Oliver, Allen G.'
'Serianni, Anthony S.'

_publ_section_title
;
 Methyl 4-<i>O</i>-\b-<small>D</small>-galactopyranosyl
 \a-<small>D</small>-mannopyranoside methanol 0.375-solvate
;
_journal_coeditor_code GZ3172
_journal_issue 2
_journal_name_full 'Acta Crystallographica Section C'
_journal_page_first o67
_journal_page_last o70
_journal_paper_doi 10.1107/S0108270109055012
_journal_volume 66
_journal_year 2010
_chemical_formula_iupac 'C13 H24 O11 , 0.375C H4 O'
_chemical_formula_moiety 'C13 H24 O11 , 0.375C H4 O'
_chemical_formula_sum 'C13.375 H25.5 O11.375'
_chemical_formula_weight 368.34
_chemical_name_systematic
;
Methyl \b-D-galactopyranosyl-(1\\rightarrow 4)-\a-D-mannopyranoside
methanol 0.375-solvate
;
_space_group_IT_number 79
_symmetry_cell_setting tetragonal
_symmetry_space_group_name_Hall 'I 4'
_symmetry_space_group_name_H-M 'I 4'
_atom_sites_solution_hydrogens geom
_atom_sites_solution_primary direct
_atom_sites_solution_secondary difmap
_audit_creation_method SHELXL97
_cell_angle_alpha 90.00
_cell_angle_beta 90.00
_cell_angle_gamma 90.00
_cell_formula_units_Z 8
_cell_length_a 20.1789(4)
_cell_length_b 20.1789(4)
_cell_length_c 8.4712(2)
_cell_measurement_reflns_used 6886
_cell_measurement_temperature 100(2)
_cell_measurement_theta_max 69.00
_cell_measurement_theta_min 4.38
_cell_volume 3449.37(13)
_computing_cell_refinement
;
APEX2 (Bruker Nonius, 2008) and SAINT (Bruker Nonius, 2008)
;
_computing_data_collection 'APEX2 (Bruker Nonius, 2008)'
_computing_data_reduction
;
SAINT (Bruker Nonius, 2008) and XPREP (Sheldrick, 2008)
;
_computing_molecular_graphics
;
XP in SHELXTL (Sheldrick, 2008), POV-RAY (Version 3.6.2; Cason,
2003) and
DIAMOND (Version 3.2c; Brandenburg, 2009)
;
_computing_publication_material
;
XCIF (Sheldrick, 2008), enCIFer (Allen <i>et al.</i>, 2004) and
publCIF
(Westrip, 2009)
;
_computing_structure_refinement 'SHELXL97 (Sheldrick, 2008)'
_computing_structure_solution 'SHELXS97 (Sheldrick, 2008)'
_diffrn_ambient_temperature 100(2)
_diffrn_detector_area_resol_mean 83.33
_diffrn_measured_fraction_theta_full 0.915
_diffrn_measured_fraction_theta_max 0.915
_diffrn_measurement_device_type 'Bruker APEX'
_diffrn_measurement_method '\w and \f-scans'
_diffrn_radiation_monochromator graphite
_diffrn_radiation_source 'fine-focus sealed tube'
_diffrn_radiation_type CuK\a
_diffrn_radiation_wavelength 1.54178
_diffrn_reflns_av_R_equivalents 0.0360
_diffrn_reflns_av_sigmaI/netI 0.0301
_diffrn_reflns_limit_h_max 23
_diffrn_reflns_limit_h_min -24
_diffrn_reflns_limit_k_max 23
_diffrn_reflns_limit_k_min -22
_diffrn_reflns_limit_l_max 10
_diffrn_reflns_limit_l_min -9
_diffrn_reflns_number 12483
_diffrn_reflns_theta_full 69.36
_diffrn_reflns_theta_max 69.36
_diffrn_reflns_theta_min 4.38
_exptl_absorpt_coefficient_mu 1.085
_exptl_absorpt_correction_T_max 0.9489
_exptl_absorpt_correction_T_min 0.7761
_exptl_absorpt_correction_type empirical
_exptl_absorpt_process_details '(SADABS; Sheldrick, 2003)'
_exptl_crystal_colour colourless
_exptl_crystal_density_diffrn 1.419
_exptl_crystal_density_method 'not measured'
_exptl_crystal_description rod
_exptl_crystal_F_000 1574
_exptl_crystal_size_max 0.25
_exptl_crystal_size_mid 0.05
_exptl_crystal_size_min 0.05
_refine_diff_density_max 0.435
_refine_diff_density_min -0.261
_refine_ls_abs_structure_details 'Flack (1983), with how many Friedel pairs?'
_refine_ls_abs_structure_Flack 0.0(2)
_refine_ls_extinction_method none
_refine_ls_goodness_of_fit_ref 1.119
_refine_ls_hydrogen_treatment constr
_refine_ls_matrix_type full
_refine_ls_number_parameters 218
_refine_ls_number_reflns 2783
_refine_ls_number_restraints 1
_refine_ls_restrained_S_all 1.119
_refine_ls_R_factor_all 0.0455
_refine_ls_R_factor_gt 0.0436
_refine_ls_shift/su_max 0.003
_refine_ls_shift/su_mean 0.000
_refine_ls_structure_factor_coef Fsqd
_refine_ls_weighting_details 'calc w = 1/[\s^2^(Fo^2^)+(0.0467P)^2^+5.8376P] where P=(Fo^2^+2Fc^2^)/3'
_refine_ls_weighting_scheme calc
_refine_ls_wR_factor_gt 0.1029
_refine_ls_wR_factor_ref 0.1037
_reflns_number_gt 2650
_reflns_number_total 2783
_reflns_threshold_expression I>2\s(I)
_cod_data_source_file gz3172.cif
_cod_data_source_block I
_cod_original_formula_sum 'C13.375 H25.50 O11.375'
_cod_database_code 2017518
_cod_database_fobs_code 2017518

loop_
_symmetry_equiv_pos_as_xyz
'x, y, z'
'-y, x, z'
'y, -x, z'
'-x, -y, z'
'x+1/2, y+1/2, z+1/2'
'-y+1/2, x+1/2, z+1/2'
'y+1/2, -x+1/2, z+1/2'
'-x+1/2, -y+1/2, z+1/2'

loop_
_atom_site_type_symbol
_atom_site_label
_atom_site_fract_x
_atom_site_fract_y
_atom_site_fract_z
_atom_site_U_iso_or_equiv
_atom_site_adp_type
_atom_site_calc_flag
_atom_site_refinement_flags
_atom_site_occupancy
_atom_site_disorder_assembly
_atom_site_disorder_group
C C1 0.29044(15) 0.32676(15) -0.2727(4) 0.0224(7) Uani d . 1 . .
H H1A 0.3158 0.2954 -0.3412 0.027 Uiso calc R 1 . .
C C2 0.22529(14) 0.29477(14) -0.2249(3) 0.0152(6) Uani d . 1 . .
H H2A 0.1982 0.2855 -0.3212 0.018 Uiso calc R 1 . .
C C3 0.18755(13) 0.34140(14) -0.1165(4) 0.0173(6) Uani d . 1 . .
H H3A 0.1740 0.3817 -0.1771 0.021 Uiso calc R 1 . .
C C4 0.23077(13) 0.36199(13) 0.0217(3) 0.0140(6) Uani d . 1 . .
H H4A 0.2372 0.3236 0.0947 0.017 Uiso calc R 1 . .
C C5 0.29804(14) 0.38855(14) -0.0319(3) 0.0155(6) Uani d . 1 . .
H H5A 0.2912 0.4316 -0.0882 0.019 Uiso calc R 1 . .
C C6 0.34617(14) 0.39946(14) 0.1038(4) 0.0174(6) Uani d . 1 . .
H H6A 0.3888 0.4158 0.0609 0.021 Uiso calc R 1 . .
H H6B 0.3282 0.4341 0.1745 0.021 Uiso calc R 1 . .
C C7 0.3281(2) 0.4169(2) -0.4303(4) 0.0403(9) Uani d . 1 . .
H H7A 0.3122 0.4493 -0.5075 0.060 Uiso calc R 1 . .
H H7B 0.3570 0.3847 -0.4831 0.060 Uiso calc R 1 . .
H H7C 0.3531 0.4397 -0.3473 0.060 Uiso calc R 1 . .
O O1 0.27297(12) 0.38322(11) -0.3619(3) 0.0304(6) Uani d . 1 . .
O O2 0.23940(10) 0.23441(9) -0.1456(2) 0.0196(5) Uani d . 1 . .
H H2 0.2080 0.2077 -0.1595 0.024 Uiso calc R 1 . .
O O3 0.12942(10) 0.30787(11) -0.0597(3) 0.0249(5) Uani d . 1 . .
H H3 0.1189 0.3232 0.0291 0.030 Uiso calc R 1 . .
O O5 0.32899(9) 0.34258(10) -0.1380(2) 0.0191(5) Uani d . 1 . .
O O6 0.35807(10) 0.34116(9) 0.1932(2) 0.0194(4) Uani d . 1 . .
H H6 0.3810 0.3146 0.1397 0.023 Uiso calc R 1 . .
C C1' 0.17614(13) 0.40078(13) 0.2558(3) 0.0131(6) Uani d . 1 . .
H H1'A 0.2142 0.3840 0.3200 0.016 Uiso calc R 1 . .
C C2' 0.14944(13) 0.46457(13) 0.3253(3) 0.0134(6) Uani d . 1 . .
H H2'A 0.1147 0.4828 0.2532 0.016 Uiso calc R 1 . .
C C3' 0.11873(14) 0.45227(14) 0.4870(3) 0.0137(6) Uani d . 1 . .
H H3'A 0.1545 0.4403 0.5634 0.016 Uiso calc R 1 . .
C C4' 0.06914(13) 0.39510(13) 0.4769(3) 0.0125(6) Uani d . 1 . .
H H4'A 0.0530 0.3837 0.5852 0.015 Uiso calc R 1 . .
C C5' 0.10290(13) 0.33431(13) 0.4030(3) 0.0130(6) Uani d . 1 . .
H H5'A 0.1425 0.3225 0.4681 0.016 Uiso calc R 1 . .
C C6' 0.05834(13) 0.27373(13) 0.3899(3) 0.0152(6) Uani d . 1 . .
H H6'A 0.0137 0.2875 0.3539 0.018 Uiso calc R 1 . .
H H6'B 0.0768 0.2428 0.3106 0.018 Uiso calc R 1 . .
O O1' 0.19650(9) 0.41488(9) 0.1026(2) 0.0139(4) Uani d . 1 . .
O O2' 0.20373(10) 0.50817(10) 0.3280(3) 0.0216(5) Uani d . 1 . .
H H2' 0.1917 0.5449 0.3645 0.026 Uiso calc R 1 . .
O O3' 0.08741(9) 0.51201(9) 0.5379(2) 0.0151(4) Uani d . 1 . .
H H3' 0.0909 0.5155 0.6363 0.018 Uiso calc R 1 . .
O O4' 0.01374(9) 0.41235(9) 0.3784(2) 0.0151(4) Uani d . 1 . .
H H4' -0.0131 0.4356 0.4302 0.018 Uiso calc R 1 . .
O O5' 0.12480(9) 0.35215(9) 0.2478(2) 0.0127(4) Uani d . 1 . .
O O6' 0.05300(9) 0.24089(9) 0.5385(2) 0.0179(4) Uani d . 1 . .
H H6' 0.0245 0.2602 0.5943 0.022 Uiso calc R 1 . .

loop_
_atom_site_aniso_label
_atom_site_aniso_U_11
_atom_site_aniso_U_22
_atom_site_aniso_U_33
_atom_site_aniso_U_12
_atom_site_aniso_U_13
_atom_site_aniso_U_23
C1 0.0271(16) 0.0300(17) 0.0102(15) -0.0004(13) 0.0008(13) -0.0058(13)
C2 0.0177(15) 0.0176(14) 0.0104(14) 0.0045(11) -0.0035(11) -0.0028(11)
C3 0.0141(14) 0.0192(15) 0.0185(16) 0.0047(11) -0.0038(12) -0.0018(12)
C4 0.0164(14) 0.0130(14) 0.0127(14) 0.0027(10) -0.0006(11) -0.0022(11)
C5 0.0194(15) 0.0154(14) 0.0117(14) 0.0009(11) 0.0039(11) 0.0003(11)
C6 0.0172(14) 0.0194(15) 0.0157(15) -0.0005(11) 0.0031(12) -0.0011(12)
C7 0.050(2) 0.048(2) 0.022(2) -0.0118(18) 0.0040(16) 0.0047(17)
O1 0.0445(14) 0.0332(13) 0.0135(11) -0.0088(11) -0.0018(10) 0.0048(9)
O2 0.0264(11) 0.0148(10) 0.0177(11) 0.0019(8) -0.0018(9) -0.0020(9)
O3 0.0154(11) 0.0362(13) 0.0231(12) -0.0011(9) 0.0009(9) -0.0132(9)
O5 0.0172(10) 0.0273(11) 0.0129(11) 0.0013(8) 0.0030(8) -0.0070(9)
O6 0.0198(10) 0.0232(11) 0.0151(10) 0.0037(8) -0.0014(8) -0.0011(9)
C1' 0.0132(13) 0.0151(14) 0.0110(15) 0.0011(11) 0.0015(11) 0.0014(11)
C2' 0.0161(14) 0.0111(13) 0.0131(15) 0.0009(10) 0.0003(11) 0.0023(11)
C3' 0.0145(13) 0.0156(13) 0.0111(14) 0.0042(11) -0.0005(11) -0.0002(11)
C4' 0.0143(14) 0.0143(14) 0.0088(13) 0.0038(11) -0.0013(11) 0.0004(11)
C5' 0.0144(14) 0.0140(14) 0.0106(13) 0.0006(11) -0.0013(11) 0.0009(11)
C6' 0.0172(14) 0.0137(14) 0.0148(15) 0.0018(11) -0.0024(12) 0.0013(11)
O1' 0.0184(10) 0.0127(9) 0.0105(10) 0.0031(8) 0.0043(8) 0.0002(8)
O2' 0.0257(11) 0.0153(10) 0.0237(12) -0.0035(8) 0.0112(9) -0.0050(9)
O3' 0.0212(10) 0.0170(10) 0.0071(9) 0.0045(7) 0.0005(8) -0.0025(8)
O4' 0.0118(9) 0.0194(10) 0.0142(11) 0.0056(7) 0.0003(8) -0.0037(8)
O5' 0.0131(9) 0.0139(10) 0.0112(10) -0.0016(7) 0.0013(8) -0.0005(8)
O6' 0.0194(10) 0.0145(10) 0.0199(11) 0.0037(8) 0.0077(9) 0.0030(8)

loop_
_atom_type_symbol
_atom_type_description
_atom_type_scat_dispersion_real
_atom_type_scat_dispersion_imag
_atom_type_scat_source
C C 0.0181 0.0091 'International Tables Vol C Tables 4.2.6.8 and 6.1.1.4'
H H 0.0000 0.0000 'International Tables Vol C Tables 4.2.6.8 and 6.1.1.4'
O O 0.0492 0.0322 'International Tables Vol C Tables 4.2.6.8 and 6.1.1.4'

loop_
_geom_angle_atom_site_label_1
_geom_angle_atom_site_label_2
_geom_angle_atom_site_label_3
_geom_angle_site_symmetry_1
_geom_angle_site_symmetry_3
_geom_angle
_geom_angle_publ_flag
O1 C1 O5 . . 112.7(2) ?
O1 C1 C2 . . 105.6(2) ?
O5 C1 C2 . . 110.8(2) ?
O2 C2 C3 . . 110.2(2) ?
O2 C2 C1 . . 108.5(2) ?
C3 C2 C1 . . 109.4(2) ?
O3 C3 C4 . . 109.9(2) ?
O3 C3 C2 . . 108.7(2) ?
C4 C3 C2 . . 110.3(2) ?
O1' C4 C3 . . 107.1(2) ?
O1' C4 C5 . . 107.9(2) ?
C3 C4 C5 . . 112.2(2) ?
O5 C5 C6 . . 106.8(2) ?
O5 C5 C4 . . 110.2(2) ?
C6 C5 C4 . . 113.2(2) ?
O6 C6 C5 . . 113.0(2) ?
C1 O1 C7 . . 114.0(3) ?
O1' C1' O5' . . 108.1(2) ?
O1' C1' C2' . . 107.1(2) ?
O5' C1' C2' . . 110.1(2) ?
O2' C2' C1' . . 105.1(2) ?
O2' C2' C3' . . 113.9(2) ?
C1' C2' C3' . . 110.8(2) ?
O3' C3' C2' . . 108.3(2) ?
O3' C3' C4' . . 111.4(2) ?
C2' C3' C4' . . 109.8(2) ?
O4' C4' C3' . . 111.0(2) ?
O4' C4' C5' . . 107.5(2) ?
C3' C4' C5' . . 109.6(2) ?
O5' C5' C6' . . 108.5(2) ?
O5' C5' C4' . . 108.1(2) ?
C6' C5' C4' . . 114.1(2) ?
C1 O5 C5 . . 114.3(2) ?
O6' C6' C5' . . 110.7(2) ?
C1' O1' C4 . . 115.7(2) ?
C1' O5' C5' . . 110.6(2) ?
O1 C1 H1A . . 109.2 ?
O5 C1 H1A . . 109.2 ?
C2 C1 H1A . . 109.2 ?
O2 C2 H2A . . 109.6 ?
C3 C2 H2A . . 109.6 ?
C1 C2 H2A . . 109.6 ?
O3 C3 H3A . . 109.3 ?
C4 C3 H3A . . 109.3 ?
C2 C3 H3A . . 109.3 ?
O1' C4 H4A . . 109.9 ?
C3 C4 H4A . . 109.9 ?
C5 C4 H4A . . 109.9 ?
O5 C5 H5A . . 108.9 ?
C6 C5 H5A . . 108.9 ?
C4 C5 H5A . . 108.9 ?
O6 C6 H6A . . 109.0 ?
C5 C6 H6A . . 109.0 ?
O6 C6 H6B . . 109.0 ?
C5 C6 H6B . . 109.0 ?
H6A C6 H6B . . 107.8 ?
O1 C7 H7A . . 109.5 ?
O1 C7 H7B . . 109.5 ?
H7A C7 H7B . . 109.5 ?
O1 C7 H7C . . 109.5 ?
H7A C7 H7C . . 109.5 ?
H7B C7 H7C . . 109.5 ?
C2 O2 H2 . . 109.5 ?
C3 O3 H3 . . 109.5 ?
C6 O6 H6 . . 109.5 ?
O1' C1' H1'A . . 110.5 ?
O5' C1' H1'A . . 110.5 ?
C2' C1' H1'A . . 110.5 ?
O2' C2' H2'A . . 108.9 ?
C1' C2' H2'A . . 108.9 ?
C3' C2' H2'A . . 108.9 ?
O3' C3' H3'A . . 109.1 ?
C2' C3' H3'A . . 109.1 ?
C4' C3' H3'A . . 109.1 ?
O4' C4' H4'A . . 109.6 ?
C3' C4' H4'A . . 109.6 ?
C5' C4' H4'A . . 109.6 ?
O5' C5' H5'A . . 108.7 ?
C6' C5' H5'A . . 108.7 ?
C4' C5' H5'A . . 108.7 ?
O6' C6' H6'A . . 109.5 ?
C5' C6' H6'A . . 109.5 ?
O6' C6' H6'B . . 109.5 ?
C5' C6' H6'B . . 109.5 ?
H6'A C6' H6'B . . 108.1 ?
C2' O2' H2' . . 109.5 ?
C3' O3' H3' . . 109.5 ?
C4' O4' H4' . . 109.5 ?
C6' O6' H6' . . 109.5 ?

loop_
_geom_bond_atom_site_label_1
_geom_bond_atom_site_label_2
_geom_bond_site_symmetry_2
_geom_bond_distance
_geom_bond_publ_flag
C1 O1 . 1.412(4) ?
C1 O5 . 1.418(4) ?
C1 C2 . 1.520(4) ?
C2 O2 . 1.420(3) ?
C2 C3 . 1.520(4) ?
C3 O3 . 1.437(4) ?
C3 C4 . 1.517(4) ?
C4 O1' . 1.445(3) ?
C4 C5 . 1.528(4) ?
C5 O5 . 1.434(3) ?
C5 C6 . 1.521(4) ?
C6 O6 . 1.419(4) ?
C7 O1 . 1.427(4) ?
C1' O1' . 1.391(3) ?
C1' O5' . 1.429(3) ?
C1' C2' . 1.514(4) ?
C2' O2' . 1.405(3) ?
C2' C3' . 1.523(4) ?
C3' O3' . 1.428(3) ?
C3' C4' . 1.530(4) ?
C4' O4' . 1.438(3) ?
C4' C5' . 1.537(4) ?
C5' O5' . 1.433(3) ?
C5' C6' . 1.521(4) ?
C6' O6' . 1.426(3) ?
C1 H1A . 1.0000 ?
C2 H2A . 1.0000 ?
C3 H3A . 1.0000 ?
C4 H4A . 1.0000 ?
C5 H5A . 1.0000 ?
C6 H6A . 0.9900 ?
C6 H6B . 0.9900 ?
C7 H7A . 0.9800 ?
C7 H7B . 0.9800 ?
C7 H7C . 0.9800 ?
O2 H2 . 0.8400 ?
O3 H3 . 0.8400 ?
O6 H6 . 0.8400 ?
C1' H1'A . 1.0000 ?
C2' H2'A . 1.0000 ?
C3' H3'A . 1.0000 ?
C4' H4'A . 1.0000 ?
C5' H5'A . 1.0000 ?
C6' H6'A . 0.9900 ?
C6' H6'B . 0.9900 ?
O2' H2' . 0.8400 ?
O3' H3' . 0.8400 ?
O4' H4' . 0.8400 ?
O6' H6' . 0.8400 ?

loop_
_geom_hbond_atom_site_label_D
_geom_hbond_atom_site_label_H
_geom_hbond_atom_site_label_A
_geom_hbond_site_symmetry_A
_geom_hbond_distance_DH
_geom_hbond_distance_HA
_geom_hbond_distance_DA
_geom_hbond_angle_DHA
O2 H2 O6 8_554 0.84 2.08 2.839(3) 150.9
O3 H3 O5' . 0.84 1.95 2.755(3) 161.2
O6 H6 O6' 8_554 0.84 1.94 2.771(3) 169.8
O2' H2' O3 6 0.84 1.82 2.636(3) 162.8
O3' H3' O4' 6 0.84 2.05 2.885(3) 171.1
O4' H4' O3' 4_565 0.84 2.05 2.884(3) 172.9
O6' H6' O2' 7_455 0.84 2.14 2.843(3) 141.8
O6' H6' O1' 7_455 0.84 2.38 3.108(3) 145.4

loop_
_geom_torsion_atom_site_label_1
_geom_torsion_atom_site_label_2
_geom_torsion_atom_site_label_3
_geom_torsion_atom_site_label_4
_geom_torsion_site_symmetry_1
_geom_torsion_site_symmetry_2
_geom_torsion_site_symmetry_3
_geom_torsion_site_symmetry_4
_geom_torsion
_geom_torsion_publ_flag
O1 C1 C2 O2 . . . . 175.2(2) ?
O5 C1 C2 O2 . . . . -62.4(3) ?
O1 C1 C2 C3 . . . . -64.5(3) ?
O5 C1 C2 C3 . . . . 57.9(3) ?
O2 C2 C3 O3 . . . . -55.1(3) ?
C1 C2 C3 O3 . . . . -174.2(2) ?
O2 C2 C3 C4 . . . . 65.4(3) ?
C1 C2 C3 C4 . . . . -53.7(3) ?
O3 C3 C4 O1' . . . . -70.4(3) ?
C2 C3 C4 O1' . . . . 169.8(2) ?
O3 C3 C4 C5 . . . . 171.4(2) ?
C2 C3 C4 C5 . . . . 51.7(3) ?
O1' C4 C5 O5 . . . . -169.2(2) ?
C3 C4 C5 O5 . . . . -51.6(3) ?
O1' C4 C5 C6 . . . . 71.3(3) ?
C3 C4 C5 C6 . . . . -171.1(2) ?
O5 C5 C6 O6 . . . . -63.8(3) ?
C4 C5 C6 O6 . . . . 57.7(3) ?
O5 C1 O1 C7 . . . . 64.3(3) ?
C2 C1 O1 C7 . . . . -174.5(2) ?
O1 C1 O5 C5 . . . . 57.3(3) ?
C2 C1 O5 C5 . . . . -60.9(3) ?
C6 C5 O5 C1 . . . . -180.0(2) ?
C4 C5 O5 C1 . . . . 56.7(3) ?
O1' C1' C2' O2' . . . . -62.9(3) ?
O5' C1' C2' O2' . . . . 179.8(2) ?
O1' C1' C2' C3' . . . . 173.6(2) ?
O5' C1' C2' C3' . . . . 56.3(3) ?
O2' C2' C3' O3' . . . . 68.7(3) ?
C1' C2' C3' O3' . . . . -173.0(2) ?
O2' C2' C3' C4' . . . . -169.5(2) ?
C1' C2' C3' C4' . . . . -51.2(3) ?
O3' C3' C4' O4' . . . . 54.6(3) ?
C2' C3' C4' O4' . . . . -65.4(3) ?
O3' C3' C4' C5' . . . . 173.2(2) ?
C2' C3' C4' C5' . . . . 53.3(3) ?
O4' C4' C5' O5' . . . . 60.5(3) ?
C3' C4' C5' O5' . . . . -60.3(3) ?
O4' C4' C5' C6' . . . . -60.3(3) ?
C3' C4' C5' C6' . . . . 178.9(2) ?
O5' C5' C6' O6' . . . . 160.7(2) ?
C4' C5' C6' O6' . . . . -78.7(3) ?
O5' C1' O1' C4 . . . . -68.2(3) ?
C2' C1' O1' C4 . . . . 173.1(2) ?
C3 C4 O1' C1' . . . . 115.2(2) ?
C5 C4 O1' C1' . . . . -123.9(2) ?
O1' C1' O5' C5' . . . . 178.53(19) ?
C2' C1' O5' C5' . . . . -64.8(3) ?
C6' C5' O5' C1' . . . . -169.3(2) ?
C4' C5' O5' C1' . . . . 66.4(2) ?

loop_
_cod_related_entry_id
_cod_related_entry_database
_cod_related_entry_code
1 ChemSpider 24726588
